data_1532893
loop_
_publ_author_name
'Jennings, A.J.'
'Skinner, S.J.'
'Helgason, O.'

_publ_section_title
;
 Lax Sr2-x Fey Ru1-y O4+d: a new family of K2 Ni F4 type oxides
;
_journal_name_full 'Journal of Solid State Chemistry'
_journal_page_first 45
_journal_page_last 54
_journal_volume 177
_journal_year 2004
_chemical_formula_sum 'Fe0.95 La0.72 O4 Ru0.05 Sr1.28'
_chemical_name_systematic '(La0.72 Sr1.28) ((Fe0.95 Ru0.05) O4)'
_space_group_IT_number 139
_symmetry_space_group_name_Hall '-I 4 2'
_symmetry_space_group_name_H-M 'I 4/m m m'
_cell_angle_alpha 90
_cell_angle_beta 90
_cell_angle_gamma 90
_cell_formula_units_Z 2
_cell_length_a 3.88087
_cell_length_b 3.88087
_cell_length_c 12.69903
_cell_volume 191.262
_citation_journal_id_ASTM JSSCBI
_cod_data_source_file Jennings_JSSCBI_2004_1842.cif
_cod_data_source_block Fe0.95La0.72O4Ru0.05Sr1.28
_cod_database_code 1532893

loop_
_symmetry_equiv_pos_as_xyz
x,y,z
-y,x,z
-x,-y,z
y,-x,z
x,-y,-z
y,x,-z
-x,y,-z
-y,-x,-z
-x,-y,-z
y,-x,-z
x,y,-z
-y,x,-z
-x,y,z
-y,-x,z
x,-y,z
y,x,z
x+1/2,y+1/2,z+1/2
-y+1/2,x+1/2,z+1/2
-x+1/2,-y+1/2,z+1/2
y+1/2,-x+1/2,z+1/2
x+1/2,-y+1/2,-z+1/2
y+1/2,x+1/2,-z+1/2
-x+1/2,y+1/2,-z+1/2
-y+1/2,-x+1/2,-z+1/2
-x+1/2,-y+1/2,-z+1/2
y+1/2,-x+1/2,-z+1/2
x+1/2,y+1/2,-z+1/2
-y+1/2,x+1/2,-z+1/2
-x+1/2,y+1/2,z+1/2
-y+1/2,-x+1/2,z+1/2
x+1/2,-y+1/2,z+1/2
y+1/2,x+1/2,z+1/2

loop_
_atom_site_label
_atom_site_type_symbol
_atom_site_fract_x
_atom_site_fract_y
_atom_site_fract_z
_atom_site_occupancy
_atom_site_U_iso_or_equiv
O2 O-2 0 0 0.1646 1 0.0
O1 O-2 0 0.5 0 1 0.0
Sr1 Sr+2 0 0 0.35791 0.639 0.0
La1 La+3 0 0 0.35791 0.361 0.0
Fe1 Fe+3 0 0 0 0.947 0.0
Ru1 Ru+5 0 0 0 0.053 0.0
